data_4315622
loop_
_publ_author_name
'Scott R. Daly'
'Gregory S. Girolami'

_publ_contact_author_address
;Department of Chemistry, Box 4-6
University of Illinois at Urbana-Champaign
600 South Mathews
Urbana, IL 61801
;
_publ_contact_author_email girolami@scs.illinois.edu
_publ_contact_author_fax '(217) 333-2685'
_publ_contact_author_name 'Gregory S. Girolami'
_publ_contact_author_phone '(217) 333-2729'
_publ_section_title
;
 Synthesis, Characterization, and Structures of Uranium(III)
 N,N-Dimethylaminodiboranates
;
_journal_name_full 'Inorganic Chemistry'
_journal_page_first 5157
_journal_page_last 5166
_journal_paper_doi 10.1021/ic100290j
_journal_volume 49
_journal_year 2010
_chemical_formula_sum 'C10 H44 B6 N3 O U'
_chemical_formula_weight 525.37
_chemical_name_systematic
; 
 ? 
;
_space_group_IT_number 197
_symmetry_cell_setting cubic
_symmetry_space_group_name_Hall 'I 2 2 3'
_symmetry_space_group_name_H-M 'I 2 3'
_atom_sites_solution_hydrogens geom
_atom_sites_solution_primary direct
_atom_sites_solution_secondary difmap
_audit_creation_method SHELXL-97
_cell_angle_alpha 90.00
_cell_angle_beta 90.00
_cell_angle_gamma 90.00
_cell_formula_units_Z 8
_cell_length_a 16.6987(2)
_cell_length_b 16.6987(2)
_cell_length_c 16.6987(2)
_cell_measurement_reflns_used 8026
_cell_measurement_temperature 193(2)
_cell_measurement_theta_max 27.47
_cell_measurement_theta_min 2.44
_cell_volume 4656.38(10)
_computing_cell_refinement 'Bruker APEX'
_computing_data_collection 'Bruker APEX'
_computing_data_reduction 'Bruker SAINT'
_computing_molecular_graphics 'Bruker SHELXTL'
_computing_publication_material 'Bruker SHELXTL'
_computing_structure_refinement 'SHELXL-97 (Sheldrick, 1997)'
_computing_structure_solution 'SHELXS-97 (Sheldrick, 1990)'
_diffrn_ambient_temperature 193(2)
_diffrn_detector_area_resol_mean 8.33
_diffrn_measured_fraction_theta_full 0.998
_diffrn_measured_fraction_theta_max 0.998
_diffrn_measurement_device_type 'CCD area detector'
_diffrn_measurement_method 'psi and omega scans'
_diffrn_radiation_monochromator graphite
_diffrn_radiation_source 'fine-focus sealed tube'
_diffrn_radiation_type MoK\a
_diffrn_radiation_wavelength 0.71073
_diffrn_reflns_av_R_equivalents 0.0600
_diffrn_reflns_av_sigmaI/netI 0.0178
_diffrn_reflns_limit_h_max 19
_diffrn_reflns_limit_h_min -21
_diffrn_reflns_limit_k_max 21
_diffrn_reflns_limit_k_min -21
_diffrn_reflns_limit_l_max 21
_diffrn_reflns_limit_l_min -21
_diffrn_reflns_number 35521
_diffrn_reflns_theta_full 27.47
_diffrn_reflns_theta_max 27.47
_diffrn_reflns_theta_min 2.44
_exptl_absorpt_coefficient_mu 6.971
_exptl_absorpt_correction_T_max 0.30600
_exptl_absorpt_correction_T_min 0.16197
_exptl_absorpt_correction_type integration
_exptl_absorpt_process_details SHELXTL/XPREP
_exptl_crystal_colour brown
_exptl_crystal_density_diffrn 1.499
_exptl_crystal_density_method 'not measured'
_exptl_crystal_description block
_exptl_crystal_F_000 2040
_exptl_crystal_size_max 0.220
_exptl_crystal_size_mid 0.180
_exptl_crystal_size_min 0.180
_refine_diff_density_max 0.580
_refine_diff_density_min -0.351
_refine_diff_density_rms 0.050
_refine_ls_abs_structure_details 'Flack H D (1983), Acta Cryst. A39, 876-881'
_refine_ls_abs_structure_Flack -0.003(11)
_refine_ls_extinction_method none
_refine_ls_goodness_of_fit_ref 1.024
_refine_ls_hydrogen_treatment constr
_refine_ls_matrix_type full
_refine_ls_number_parameters 90
_refine_ls_number_reflns 1799
_refine_ls_number_restraints 5
_refine_ls_restrained_S_all 1.025
_refine_ls_R_factor_all 0.0160
_refine_ls_R_factor_gt 0.0144
_refine_ls_shift/su_max 0.002
_refine_ls_shift/su_mean 0.000
_refine_ls_structure_factor_coef Fsqd
_refine_ls_weighting_details 'calc w=1/[\s^2^(Fo^2^)+(0.0201P)^2^+0.0000P] where P=(Fo^2^+2Fc^2^)/3'
_refine_ls_weighting_scheme calc
_refine_ls_wR_factor_gt 0.0329
_refine_ls_wR_factor_ref 0.0332
_reflns_number_gt 1724
_reflns_number_total 1799
_reflns_threshold_expression >2sigma(I)
_cod_data_source_file ic100290j_si_002_3.cif
_cod_data_source_block f48rface
_cod_database_code 4315622

loop_
_symmetry_equiv_pos_as_xyz
'x, y, z'
'-x, -y, z'
'-x, y, -z'
'x, -y, -z'
'z, x, y'
'z, -x, -y'
'-z, -x, y'
'-z, x, -y'
'y, z, x'
'-y, z, -x'
'y, -z, -x'
'-y, -z, x'
'x+1/2, y+1/2, z+1/2'
'-x+1/2, -y+1/2, z+1/2'
'-x+1/2, y+1/2, -z+1/2'
'x+1/2, -y+1/2, -z+1/2'
'z+1/2, x+1/2, y+1/2'
'z+1/2, -x+1/2, -y+1/2'
'-z+1/2, -x+1/2, y+1/2'
'-z+1/2, x+1/2, -y+1/2'
'y+1/2, z+1/2, x+1/2'
'-y+1/2, z+1/2, -x+1/2'
'y+1/2, -z+1/2, -x+1/2'
'-y+1/2, -z+1/2, x+1/2'

loop_
_atom_site_label
_atom_site_type_symbol
_atom_site_fract_x
_atom_site_fract_y
_atom_site_fract_z
_atom_site_U_iso_or_equiv
_atom_site_adp_type
_atom_site_occupancy
_atom_site_symmetry_multiplicity
_atom_site_calc_flag
_atom_site_refinement_flags
_atom_site_disorder_assembly
_atom_site_disorder_group
U1 U 0.227324(5) 0.772676(5) 0.772676(5) 0.03390(5) Uani 1 3 d S A .
B1 B 0.1042(2) 0.7162(2) 0.8808(2) 0.0475(8) Uani 1 1 d . . .
H1A H 0.0903 0.7180 0.8134 0.057 Uiso 1 1 d R . .
H1B H 0.1491 0.7661 0.8964 0.057 Uiso 1 1 d R . .
H1C H 0.0460 0.7258 0.9165 0.057 Uiso 1 1 d R . .
B2 B 0.2182(2) 0.6185(2) 0.8523(3) 0.0562(9) Uani 1 1 d . . .
H2A H 0.2650 0.6666 0.8679 0.067 Uiso 1 1 d R . .
H2B H 0.2024 0.6227 0.7854 0.067 Uiso 1 1 d R . .
H2C H 0.2440 0.5561 0.8659 0.067 Uiso 1 1 d R . .
N1 N 0.14139(16) 0.63208(16) 0.90330(16) 0.0501(6) Uani 1 1 d . . .
C1 C 0.1606(3) 0.6298(3) 0.9900(2) 0.0768(12) Uani 1 1 d . . .
H1D H 0.1115 0.6377 1.0212 0.115 Uiso 1 1 calc R . .
H1E H 0.1990 0.6724 1.0027 0.115 Uiso 1 1 calc R . .
H1F H 0.1841 0.5777 1.0035 0.115 Uiso 1 1 calc R . .
C2 C 0.0819(3) 0.5683(2) 0.8860(2) 0.0707(11) Uani 1 1 d . . .
H2D H 0.1070 0.5157 0.8930 0.106 Uiso 1 1 calc R . .
H2E H 0.0629 0.5737 0.8308 0.106 Uiso 1 1 calc R . .
H2F H 0.0365 0.5733 0.9229 0.106 Uiso 1 1 calc R . .
O1 O 0.31545(14) 0.68455(14) 0.68455(14) 0.0709(11) Uani 1 3 d SD . .
C3 C 0.2903(6) 0.6533(7) 0.6063(5) 0.050(2) Uani 0.33 1 d PD A -1
H3A H 0.2652 0.6953 0.5728 0.061 Uiso 0.33 1 calc PR A -1
H3B H 0.2531 0.6075 0.6118 0.061 Uiso 0.33 1 calc PR A -1
C4 C 0.3712(12) 0.627(2) 0.5728(14) 0.121(10) Uani 0.33 1 d PD A -1
H4A H 0.3643 0.5850 0.5318 0.146 Uiso 0.33 1 calc PR A -1
H4B H 0.3995 0.6732 0.5483 0.146 Uiso 0.33 1 calc PR A -1
C5 C 0.4171(13) 0.5958(10) 0.6433(11) 0.074(5) Uani 0.33 1 d PD A -1
H5A H 0.4747 0.5879 0.6317 0.088 Uiso 0.33 1 calc PR A -1
H5B H 0.3936 0.5462 0.6659 0.088 Uiso 0.33 1 calc PR A -1
C6 C 0.4010(5) 0.6690(10) 0.6945(9) 0.074(4) Uani 0.33 1 d PD A -1
H6A H 0.4140 0.6583 0.7513 0.088 Uiso 0.33 1 calc PR A -1
H6B H 0.4331 0.7152 0.6758 0.088 Uiso 0.33 1 calc PR A -1

loop_
_atom_site_aniso_label
_atom_site_aniso_U_11
_atom_site_aniso_U_22
_atom_site_aniso_U_33
_atom_site_aniso_U_23
_atom_site_aniso_U_13
_atom_site_aniso_U_12
U1 0.03390(5) 0.03390(5) 0.03390(5) 0.00018(4) -0.00018(4) -0.00018(4)
B1 0.0394(16) 0.051(2) 0.0521(18) 0.0057(16) 0.0025(14) -0.0095(15)
B2 0.059(2) 0.0345(15) 0.075(2) 0.0099(15) -0.017(2) 0.0006(16)
N1 0.0556(15) 0.0459(13) 0.0488(14) 0.0150(12) -0.0154(12) -0.0170(12)
C1 0.101(3) 0.075(2) 0.054(2) 0.0229(19) -0.025(2) -0.031(2)
C2 0.080(3) 0.055(2) 0.077(2) 0.0166(18) -0.023(2) -0.0319(19)
O1 0.0709(11) 0.0709(11) 0.0709(11) -0.0176(12) 0.0176(12) 0.0176(12)
C3 0.064(7) 0.047(5) 0.039(5) -0.020(4) -0.015(4) 0.014(5)
C4 0.042(10) 0.26(3) 0.060(10) 0.050(14) 0.024(10) 0.068(13)
C5 0.073(11) 0.030(8) 0.118(13) -0.032(8) -0.006(9) 0.026(9)
C6 0.059(7) 0.099(11) 0.063(7) -0.021(7) -0.014(6) 0.030(8)

loop_
_atom_type_symbol
_atom_type_description
_atom_type_scat_dispersion_real
_atom_type_scat_dispersion_imag
_atom_type_scat_source
C C 0.0033 0.0016 'International Tables Vol C Tables 4.2.6.8 and 6.1.1.4'
H H 0.0000 0.0000 'International Tables Vol C Tables 4.2.6.8 and 6.1.1.4'
B B 0.0013 0.0007 'International Tables Vol C Tables 4.2.6.8 and 6.1.1.4'
N N 0.0061 0.0033 'International Tables Vol C Tables 4.2.6.8 and 6.1.1.4'
O O 0.0106 0.0060 'International Tables Vol C Tables 4.2.6.8 and 6.1.1.4'
U U -9.6767 9.6646 'International Tables Vol C Tables 4.2.6.8 and 6.1.1.4'

loop_
_geom_angle_atom_site_label_1
_geom_angle_atom_site_label_2
_geom_angle_atom_site_label_3
_geom_angle
_geom_angle_site_symmetry_1
_geom_angle_site_symmetry_3
_geom_angle_publ_flag
O1 U1 B1 125.63(8) . 10_656 ?
O1 U1 B1 125.63(8) . . ?
B1 U1 B1 89.49(11) 10_656 . ?
O1 U1 B1 125.63(7) . 7_665 ?
B1 U1 B1 89.49(11) 10_656 7_665 ?
B1 U1 B1 89.49(11) . 7_665 ?
O1 U1 B2 77.44(9) . 7_665 ?
B1 U1 B2 138.31(10) 10_656 7_665 ?
B1 U1 B2 104.19(11) . 7_665 ?
B1 U1 B2 52.27(11) 7_665 7_665 ?
O1 U1 B2 77.44(9) . 10_656 ?
B1 U1 B2 52.27(11) 10_656 10_656 ?
B1 U1 B2 138.31(10) . 10_656 ?
B1 U1 B2 104.19(11) 7_665 10_656 ?
B2 U1 B2 115.41(6) 7_665 10_656 ?
O1 U1 B2 77.44(9) . . ?
B1 U1 B2 104.19(11) 10_656 . ?
B1 U1 B2 52.27(11) . . ?
B1 U1 B2 138.31(11) 7_665 . ?
B2 U1 B2 115.41(6) 7_665 . ?
B2 U1 B2 115.41(6) 10_656 . ?
O1 U1 H1A 117.7 . . ?
B1 U1 H1A 109.0 10_656 . ?
B1 U1 H1A 23.3 . . ?
B1 U1 H1A 77.4 7_665 . ?
B2 U1 H1A 81.1 7_665 . ?
B2 U1 H1A 160.8 10_656 . ?
B2 U1 H1A 60.9 . . ?
O1 U1 H1B 140.3 . . ?
B1 U1 H1B 66.6 10_656 . ?
B1 U1 H1B 23.0 . . ?
B1 U1 H1B 88.5 7_665 . ?
B2 U1 H1B 120.4 7_665 . ?
B2 U1 H1B 116.8 10_656 . ?
B2 U1 H1B 63.0 . . ?
H1A U1 H1B 44.0 . . ?
O1 U1 H2A 79.0 . . ?
B1 U1 H2A 84.7 10_656 . ?
B1 U1 H2A 62.9 . . ?
B1 U1 H2A 151.7 7_665 . ?
B2 U1 H2A 136.7 7_665 . ?
B2 U1 H2A 94.0 10_656 . ?
B2 U1 H2A 22.9 . . ?
H1A U1 H2A 78.5 . . ?
H1B U1 H2A 63.8 . . ?
O1 U1 H2B 64.9 . . ?
B1 U1 H2B 127.4 10_656 . ?
B1 U1 H2B 60.8 . . ?
B1 U1 H2B 128.6 7_665 . ?
B2 U1 H2B 92.9 7_665 . ?
B2 U1 H2B 126.2 10_656 . ?
B2 U1 H2B 23.2 . . ?
H1A U1 H2B 58.7 . . ?
H1B U1 H2B 78.4 . . ?
H2A U1 H2B 44.0 . . ?
N1 B1 U1 99.09(18) . . ?
N1 B1 H1A 109.5 . . ?
U1 B1 H1A 61.6 . . ?
N1 B1 H1B 109.5 . . ?
U1 B1 H1B 56.1 . . ?
H1A B1 H1B 109.5 . . ?
N1 B1 H1C 109.4 . . ?
U1 B1 H1C 151.4 . . ?
H1A B1 H1C 109.5 . . ?
H1B B1 H1C 109.5 . . ?
N1 B2 U1 99.48(18) . . ?
N1 B2 H2A 109.6 . . ?
U1 B2 H2A 56.5 . . ?
N1 B2 H2B 109.4 . . ?
U1 B2 H2B 60.8 . . ?
H2A B2 H2B 109.5 . . ?
N1 B2 H2C 109.4 . . ?
U1 B2 H2C 151.0 . . ?
H2A B2 H2C 109.5 . . ?
H2B B2 H2C 109.5 . . ?
C1 N1 C2 108.4(3) . . ?
C1 N1 B2 110.6(3) . . ?
C2 N1 B2 109.9(3) . . ?
C1 N1 B1 109.8(3) . . ?
C2 N1 B1 109.2(3) . . ?
B2 N1 B1 108.9(2) . . ?
N1 C1 H1D 109.5 . . ?
N1 C1 H1E 109.5 . . ?
H1D C1 H1E 109.5 . . ?
N1 C1 H1F 109.5 . . ?
H1D C1 H1F 109.5 . . ?
H1E C1 H1F 109.5 . . ?
N1 C2 H2D 109.5 . . ?
N1 C2 H2E 109.5 . . ?
H2D C2 H2E 109.5 . . ?
N1 C2 H2F 109.5 . . ?
H2D C2 H2F 109.5 . . ?
H2E C2 H2F 109.5 . . ?
C6 O1 C6 87.6(6) . 7_665 ?
C6 O1 C6 87.6(6) . 10_656 ?
C6 O1 C6 87.6(6) 7_665 10_656 ?
C6 O1 C3 108.5(6) . . ?
C6 O1 C3 57.5(6) 7_665 . ?
C6 O1 C3 38.8(6) 10_656 . ?
C6 O1 C3 38.8(6) . 7_665 ?
C6 O1 C3 108.5(6) 7_665 7_665 ?
C6 O1 C3 57.5(6) 10_656 7_665 ?
C3 O1 C3 92.3(5) . 7_665 ?
C6 O1 C3 57.5(6) . 10_656 ?
C6 O1 C3 38.8(6) 7_665 10_656 ?
C6 O1 C3 108.5(6) 10_656 10_656 ?
C3 O1 C3 92.3(5) . 10_656 ?
C3 O1 C3 92.3(5) 7_665 10_656 ?
C6 O1 U1 127.0(4) . . ?
C6 O1 U1 127.0(4) 7_665 . ?
C6 O1 U1 127.0(4) 10_656 . ?
C3 O1 U1 123.6(4) . . ?
C3 O1 U1 123.6(4) 7_665 . ?
C3 O1 U1 123.6(4) 10_656 . ?
O1 C3 C4 100.1(13) . . ?
O1 C3 H3A 111.8 . . ?
C4 C3 H3A 111.8 . . ?
O1 C3 H3B 111.8 . . ?
C4 C3 H3B 111.8 . . ?
H3A C3 H3B 109.5 . . ?
C5 C4 C3 105.4(16) . . ?
C5 C4 H4A 110.7 . . ?
C3 C4 H4A 110.7 . . ?
C5 C4 H4B 110.7 . . ?
C3 C4 H4B 110.7 . . ?
H4A C4 H4B 108.8 . . ?
C4 C5 C6 94.0(19) . . ?
C4 C5 H5A 112.9 . . ?
C6 C5 H5A 112.9 . . ?
C4 C5 H5B 112.9 . . ?
C6 C5 H5B 112.9 . . ?
H5A C5 H5B 110.3 . . ?
O1 C6 C5 104.6(10) . . ?
O1 C6 H6A 110.8 . . ?
C5 C6 H6A 110.8 . . ?
O1 C6 H6B 110.8 . . ?
C5 C6 H6B 110.8 . . ?
H6A C6 H6B 108.9 . . ?

loop_
_geom_bond_atom_site_label_1
_geom_bond_atom_site_label_2
_geom_bond_distance
_geom_bond_site_symmetry_2
_geom_bond_publ_flag
U1 O1 2.549(4) . ?
U1 B1 2.895(3) 10_656 ?
U1 B1 2.895(3) . ?
U1 B1 2.895(3) 7_665 ?
U1 B2 2.901(3) 7_665 ?
U1 B2 2.901(3) 10_656 ?
U1 B2 2.901(3) . ?
U1 H1A 2.5557 . ?
U1 H1B 2.4465 . ?
U1 H2A 2.4621 . ?
U1 H2B 2.5474 . ?
B1 N1 1.582(5) . ?
B1 H1A 1.1500 . ?
B1 H1B 1.1500 . ?
B1 H1C 1.1501 . ?
B2 N1 1.556(5) . ?
B2 H2A 1.1501 . ?
B2 H2B 1.1501 . ?
B2 H2C 1.1501 . ?
N1 C1 1.484(4) . ?
N1 C2 1.485(4) . ?
C1 H1D 0.9800 . ?
C1 H1E 0.9800 . ?
C1 H1F 0.9800 . ?
C2 H2D 0.9800 . ?
C2 H2E 0.9800 . ?
C2 H2F 0.9800 . ?
O1 C6 1.461(7) . ?
O1 C6 1.461(7) 7_665 ?
O1 C6 1.461(7) 10_656 ?
O1 C3 1.469(7) . ?
O1 C3 1.469(7) 7_665 ?
O1 C3 1.469(7) 10_656 ?
C3 C4 1.525(9) . ?
C3 H3A 0.9900 . ?
C3 H3B 0.9900 . ?
C4 C5 1.499(9) . ?
C4 H4A 0.9900 . ?
C4 H4B 0.9900 . ?
C5 C6 1.516(9) . ?
C5 H5A 0.9900 . ?
C5 H5B 0.9900 . ?
C6 H6A 0.9900 . ?
C6 H6B 0.9900 . ?
